data_1558269
loop_
_publ_author_name
'Larsen, Sine'
'Kozma, David'
'Acs, Maria'

_publ_section_title
;
 Crystal Structure at 110 K of (R)-1-Phenylethylammonium Hydrogen
 Maleate--Water (1/0.25), and a Study of the Conformation of
 1-Phenylethylammonium Ions
;
_journal_name_full 'Acta Chemica Scandinavica'
_journal_page_first 32
_journal_page_last 36
_journal_paper_doi 10.3891/acta.chem.scand.48-0032
_journal_volume 48
_journal_year 1994
_chemical_formula_sum 'C12 H14.5 N O4.25'
_chemical_formula_weight 241.76
_chemical_name_common
;
(R)-1-Phenylethylammonium Hydrogen Maleate--Water (1/0.25)
;
_space_group_IT_number 5
_space_group_name_Hall 'C 2y'
_space_group_name_H-M_alt 'C 1 2 1'
_symmetry_cell_setting monoclinic
_symmetry_Int_Tables_number 5
_symmetry_space_group_name_Hall 'C 2y'
_symmetry_space_group_name_H-M 'C 1 2 1'
_cell_angle_alpha 90.
_cell_angle_beta 95.750(11)
_cell_angle_gamma 90.
_cell_formula_units_Z 8
_cell_length_a 39.191(4)
_cell_length_b 5.624(2)
_cell_length_c 11.247(2)
_cell_volume 2466.5(10)
_diffrn_ambient_temperature 110
_diffrn_radiation_probe x-ray
_diffrn_radiation_type CuK\a
_diffrn_radiation_wavelength 1.54184
_exptl_absorpt_coefficient_mu 0.789
_exptl_crystal_density_diffrn 1.302
_refine_ls_goodness_of_fit_ref 1.07
_refine_ls_number_parameters 404
_refine_ls_number_reflns 3182
_refine_ls_R_factor_gt 0.027
_refine_ls_wR_factor_gt 0.032
_cod_data_source_file Acta-Chem-Scand-1994-48-32.cif
_cod_data_source_block 1
_cod_original_sg_symbol_H-M 'C 2'
_cod_database_code 1558269

loop_
_space_group_symop_id
_space_group_symop_operation_xyz
1 x,y,z
2 -x,y,-z
3 1/2+x,1/2+y,z
4 1/2-x,1/2+y,-z

loop_
_atom_site_label
_atom_site_type_symbol
_atom_site_thermal_displace_type
_atom_site_fract_x
_atom_site_fract_y
_atom_site_fract_z
_atom_site_occupancy
_atom_site_U_iso_or_equiv
_atom_site_calc_flag
_atom_site_refinement_flags
_atom_site_disorder_assembly
_atom_site_disorder_group
Na N Uiso 0.19665(3) 0.4828(3) 0.38690(10) 1.000 0.0205(3) . . . .
C5A C Uiso 0.24781(4) 0.7121(3) 0.3483(2) 1.000 0.0284(4) . . . .
C6A C Uiso 0.22714(4) 0.4903(3) 0.31550(10) 1.000 0.0209(4) . . . .
C7A C Uiso 0.21513(4) 0.4701(3) 0.18410(10) 1.000 0.0212(4) . . . .
C8A C Uiso 0.19377(5) 0.6417(3) 0.1259(2) 1.000 0.0263(4) . . . .
C9A C Uiso 0.18328(5) 0.6199(4) 0.0054(2) 1.000 0.0331(5) . . . .
C10A C Uiso 0.19391(5) 0.4273(4) -0.0586(2) 1.000 0.0374(5) . . . .
C11A C Uiso 0.21515(5) 0.2576(4) -0.0021(2) 1.000 0.0371(5) . . . .
C12A C Uiso 0.22564(5) 0.2779(3) 0.1186(2) 1.000 0.0282(4) . . . .
Nb N Uiso 0.46708(3) 0.6982(3) 0.31370(10) 1.000 0.0250(4) . . . .
C1OB C Uiso 0.40118(7) 0.6063(5) -0.0839(2) 1.000 0.0669(8) . . . .
O1A O Uiso 0.29692(3) 0.1986(2) 0.38310(10) 1.000 0.0276(3) . . . .
O2A O Uiso 0.33975(3) -0.0518(2) 0.37260(10) 1.000 0.0241(3) . . . .
O3A O Uiso 0.39931(3) -0.0320(2) 0.33520(10) 1.000 0.0263(3) . . . .
O4A O Uiso 0.43719(3) 0.2488(2) 0.30910(10) 1.000 0.0304(3) . . . .
C5B C Uiso 0.50510(5) 0.9109(3) 0.1882(2) 1.000 0.0298(4) . . . .
C6B C Uiso 0.48269(4) 0.6926(3) 0.19660(10) 1.000 0.0256(4) . . . .
C7B C Uiso 0.45436(5) 0.6668(3) 0.09630(10) 1.000 0.0284(4) . . . .
C8B C Uiso 0.42958(5) 0.8400(4) 0.0731(2) 1.000 0.0336(5) . . . .
C9B C Uiso 0.40271(6) 0.8096(5) -0.0154(2) 1.000 0.0499(6) . . . .
C11B C Uiso 0.42601(9) 0.4359(5) -0.0649(2) 1.000 0.0769(9) . . . .
C12B C Uiso 0.45244(7) 0.4658(4) 0.0246(2) 1.000 0.0526(6) . . . .
C1A C Uiso 0.32620(4) 0.1592(3) 0.35870(10) 1.000 0.0203(4) . . . .
O1B O Uiso 0.47159(3) 0.4446(2) 0.58860(10) 1.000 0.0328(3) . . . .
C2A C Uiso 0.34633(4) 0.3577(3) 0.3132(2) 1.000 0.0225(4) . . . .
O2B O Uiso 0.42888(3) 0.2056(2) 0.61840(10) 1.000 0.0285(3) . . . .
C3A C Uiso 0.37966(4) 0.3691(3) 0.2963(2) 1.000 0.0237(4) . . . .
O3B O Uiso 0.36755(3) 0.2440(2) 0.63600(10) 1.000 0.0277(3) . . . .
C4A C Uiso 0.40731(4) 0.1853(3) 0.31580(10) 1.000 0.0225(4) . . . .
O4B O Uiso 0.32948(3) 0.5311(2) 0.64070(10) 1.000 0.0293(3) . . . .
Ow O Uiso 0.50000 0.00000 0.50000 1.000 0.0262(4) . . . .
C1B C Uiso 0.44111(4) 0.4155(3) 0.59770(10) 1.000 0.0222(4) . . . .
C2B C Uiso 0.41776(4) 0.6240(3) 0.58440(10) 1.000 0.0212(4) . . . .
C3B C Uiso 0.38421(4) 0.6444(3) 0.59470(10) 1.000 0.0218(4) . . . .
C4B C Uiso 0.35878(4) 0.4622(3) 0.62550(10) 1.000 0.0213(4) . . . .

loop_
_atom_type_symbol
_atom_type_description
_atom_type_scat_dispersion_real
_atom_type_scat_dispersion_imag
_atom_type_scat_source
C C 0.0181 0.0091 ' International Tables Vol C Tables 4.2.6.8 and 6.1.1.4'
N N 0.0311 0.0180 ' International Tables Vol C Tables 4.2.6.8 and 6.1.1.4'
O O 0.0492 0.0322 ' International Tables Vol C Tables 4.2.6.8 and 6.1.1.4'

loop_
_geom_angle_atom_site_label_1
_geom_angle_atom_site_label_2
_geom_angle_atom_site_label_3
_geom_angle
_geom_angle_site_symmetry_1
_geom_angle_site_symmetry_2
_geom_angle_site_symmetry_3
_geom_angle_publ_flag
Na C6A C5A 109.10(13) . . . yes
Na C6A C7A 109.50(12) . . . yes
C5A C6A C7A 114.05(14) . . . no
C6A C7A C8A 121.35(15) . . . no
C6A C7A C12A 119.75(15) . . . no
C8A C7A C12A 118.90(15) . . . no
C7A C8A C9A 120.25(17) . . . no
C8A C9A C10A 120.19(19) . . . no
C9A C10A C11A 120.0(2) . . . no
C10A C11A C12A 120.1(2) . . . no
C7A C12A C11A 120.56(17) . . . no
C9B C1OB C11B 120.3(2) . . . no
Nb C6B C5B 109.00(14) . . . yes
Nb C6B C7B 108.83(12) . . . yes
C5B C6B C7B 114.73(14) . . . no
C6B C7B C8B 121.61(15) . . . no
C6B C7B C12B 120.43(17) . . . no
C8B C7B C12B 117.96(18) . . . no
C7B C8B C9B 121.2(2) . . . no
C1OB C9B C8B 119.5(2) . . . no
C1OB C11B C12B 119.9(2) . . . no
C7B C12B C11B 121.1(2) . . . no
O1A C1A O2A 121.12(15) . . . yes
O1A C1A C2A 118.81(15) . . . yes
O2A C1A C2A 120.07(14) . . . yes
C1A C2A C3A 130.01(16) . . . no
C2A C3A C4A 130.34(16) . . . no
O3A C4A O4A 122.32(15) . . . yes
O3A C4A C3A 119.72(14) . . . yes
O4A C4A C3A 117.94(15) . . . yes
O1B C1B O2B 121.13(15) . . . yes
O1B C1B C2B 118.95(15) . . . yes
O2B C1B C2B 119.92(14) . . . yes
C1B C2B C3B 131.34(15) . . . no
C2B C3B C4B 130.25(16) . . . no
O3B C4B O4B 122.15(15) . . . yes
O3B C4B C3B 120.07(14) . . . yes
O4B C4B C3B 117.78(15) . . . yes

loop_
_geom_bond_atom_site_label_1
_geom_bond_atom_site_label_2
_geom_bond_distance
_geom_bond_site_symmetry_1
_geom_bond_site_symmetry_2
_geom_bond_publ_flag
Na C6A 1.5056(19) . . yes
C5A C6A 1.513(2) . . no
C6A C7A 1.5097(17) . . no
C7A C8A 1.397(3) . . no
C7A C12A 1.393(2) . . no
C8A C9A 1.382(3) . . no
C9A C10A 1.388(3) . . no
C10A C11A 1.379(3) . . no
C11A C12A 1.383(3) . . no
Nb C6B 1.5071(18) . . yes
C1OB C9B 1.377(4) . . no
C1OB C11B 1.367(4) . . no
O1A C1A 1.227(2) . . yes
O2A C1A 1.303(2) . . yes
O3A C4A 1.286(2) . . yes
O4A C4A 1.234(2) . . yes
C5B C6B 1.518(2) . . no
C6B C7B 1.508(2) . . no
C7B C12B 1.386(3) . . no
C7B C8B 1.382(3) . . no
C8B C9B 1.385(3) . . no
C11B C12B 1.380(4) . . no
C1A C2A 1.487(2) . . no
O1B C1B 1.220(2) . . yes
C2A C3A 1.340(2) . . no
O2B C1B 1.304(2) . . yes
C3A C4A 1.498(2) . . no
O3B C4B 1.277(2) . . yes
O4B C4B 1.240(2) . . yes
C1B C2B 1.486(2) . . no
C2B C3B 1.336(2) . . no
C3B C4B 1.494(2) . . no

loop_
_geom_torsion_atom_site_label_1
_geom_torsion_atom_site_label_2
_geom_torsion_atom_site_label_3
_geom_torsion_atom_site_label_4
_geom_torsion
_geom_torsion_site_symmetry_1
_geom_torsion_site_symmetry_2
_geom_torsion_site_symmetry_3
_geom_torsion_site_symmetry_4
_geom_torsion_publ_flag
Na C6A C7A C8A 62.3(2) . . . . no
Na C6A C7A C12A -118.23(17) . . . . no
C5A C6A C7A C8A -60.3(2) . . . . no
C5A C6A C7A C12A 119.21(17) . . . . no
C6A C7A C8A C9A 179.64(17) . . . . no
C12A C7A C8A C9A 0.1(3) . . . . no
C6A C7A C12A C11A -179.40(17) . . . . no
C8A C7A C12A C11A 0.1(3) . . . . no
C7A C8A C9A C10A 0.0(3) . . . . no
C8A C9A C10A C11A -0.3(3) . . . . no
C9A C10A C11A C12A 0.6(3) . . . . no
C10A C11A C12A C7A -0.5(3) . . . . no
C11B C1OB C9B C8B -0.1(4) . . . . no
C9B C1OB C11B C12B 1.1(4) . . . . no
Nb C6B C7B C8B 63.6(2) . . . . no
Nb C6B C7B C12B -116.08(19) . . . . no
C5B C6B C7B C8B -58.8(2) . . . . no
C5B C6B C7B C12B 121.5(2) . . . . no
C6B C7B C8B C9B -176.80(18) . . . . no
C12B C7B C8B C9B 2.9(3) . . . . no
C6B C7B C12B C11B 177.8(2) . . . . no
C8B C7B C12B C11B -2.0(3) . . . . no
C7B C8B C9B C1OB -1.9(3) . . . . no
C1OB C11B C12B C7B 0.0(4) . . . . no
O1A C1A C2A C3A 169.7(2) . . . . no
O2A C1A C2A C3A -10.0(3) . . . . no
C1A C2A C3A C4A 1.1(4) . . . . no
C2A C3A C4A O3A 11.7(3) . . . . no
C2A C3A C4A O4A -170.3(2) . . . . no
O1B C1B C2B C3B -176.95(13) . . . . no
O2B C1B C2B C3B 3.3(2) . . . . no
C1B C2B C3B C4B 1.2(2) . . . . no
C2B C3B C4B O3B -6.5(2) . . . . no
C2B C3B C4B O4B 173.17(13) . . . . no
